data_4322731
loop_
_publ_author_name
'St\'ephane Golhen'
'Lahc\`ene Ouahab'
'Daniel Grandjean'
'Philippe Molini\'e'

_publ_section_title
;
 Preparation, Crystal Structures, and Magnetic and ESR Properties of
 Molecular Assemblies of Ferrocenium Derivatives and Paramagnetic
 Polyoxometalates
;
_journal_name_full 'Inorganic Chemistry'
_journal_page_first 1499
_journal_page_last 1506
_journal_paper_doi 10.1021/ic971221h
_journal_volume 37
_journal_year 1998
_chemical_formula_structural '[Cr(OH)6Mo6O18] [Fe(C5(CH3)5)2]3 20H2O'
_chemical_formula_sum 'C60 H136 Cr Fe3 Mo6 O44'
_chemical_formula_weight 2356.88
_chemical_name_systematic
; 
 ? 
;
_space_group_IT_number 2
_symmetry_cell_setting triclinic
_symmetry_space_group_name_Hall '-P 1'
_symmetry_space_group_name_H-M 'P -1'
_atom_sites_solution_hydrogens geom
_atom_sites_solution_primary direct
_atom_sites_solution_secondary difmap
_audit_creation_method SHELXL
_cell_angle_alpha 101.55(2)
_cell_angle_beta 105.82(2)
_cell_angle_gamma 110.23(2)
_cell_formula_units_Z 1
_cell_length_a 12.489(3)
_cell_length_b 14.113(3)
_cell_length_c 15.662(4)
_cell_measurement_reflns_used 25
_cell_measurement_temperature 293(2)
_cell_measurement_theta_max 12.42
_cell_measurement_theta_min 4.46
_cell_volume 2355.8(12)
_computing_cell_refinement 'Nonius CAD4'
_computing_data_collection 'Nonius CAD4'
_computing_data_reduction MolEN
_computing_structure_refinement 'SHELXL-93 (Sheldrick, 1993)'
_computing_structure_solution 'SHELXS-86 (Sheldrick, 1990)'
_diffrn_ambient_temperature 293(2)
_diffrn_measurement_device 'Enraf Nonius 4 circle diffractometer'
_diffrn_measurement_method \q-2\q
_diffrn_radiation_monochromator graphite
_diffrn_radiation_source 'fine-focus sealed tube'
_diffrn_radiation_type MoK\a
_diffrn_radiation_wavelength 0.71073
_diffrn_reflns_av_R_equivalents 0.0272
_diffrn_reflns_av_sigmaI/netI 0.0809
_diffrn_reflns_limit_h_max 12
_diffrn_reflns_limit_h_min 0
_diffrn_reflns_limit_k_max 16
_diffrn_reflns_limit_k_min -18
_diffrn_reflns_limit_l_max 19
_diffrn_reflns_limit_l_min -19
_diffrn_reflns_number 9777
_diffrn_reflns_theta_max 26.97
_diffrn_reflns_theta_min 1.43
_diffrn_standards_decay_% +2.9
_diffrn_standards_interval_count 250
_diffrn_standards_interval_time 3600
_diffrn_standards_number 3
_exptl_absorpt_coefficient_mu 1.412
_exptl_absorpt_correction_T_max 0.9994
_exptl_absorpt_correction_T_min 0.8102
_exptl_absorpt_correction_type 'Semi empirical \y-scan'
_exptl_crystal_colour Green
_exptl_crystal_density_diffrn 1.661
_exptl_crystal_description 'Green octaedron'
_exptl_crystal_F_000 1202
_refine_diff_density_max 0.644
_refine_diff_density_min -0.704
_refine_diff_density_rms 0.119
_refine_ls_extinction_coef 0.0109(4)
_refine_ls_extinction_expression Fc^*^=kFc[1+0.001xFc^2^\l^3^/sin(2\q)]^-1/4^
_refine_ls_extinction_method SHELXL
_refine_ls_goodness_of_fit_all 1.001
_refine_ls_goodness_of_fit_obs 1.041
_refine_ls_matrix_type full
_refine_ls_number_parameters 518
_refine_ls_number_reflns 9296
_refine_ls_number_restraints 0
_refine_ls_restrained_S_all 1.003
_refine_ls_restrained_S_obs 1.041
_refine_ls_R_factor_all 0.1144
_refine_ls_R_factor_obs 0.0432
_refine_ls_shift/esd_max 0.000
_refine_ls_shift/esd_mean 0.000
_refine_ls_structure_factor_coef Fsqd
_refine_ls_weighting_details 'w=1/[\s^2^(Fo^2^)+(0.0532P)^2^+5.0958P] where P=(Fo^2^+2Fc^2^)/3'
_refine_ls_weighting_scheme calc
_refine_ls_wR_factor_all 0.1223
_refine_ls_wR_factor_obs 0.0968
_reflns_number_observed 5598
_reflns_number_total 9298
_reflns_observed_criterion >2sigma(I)
_cod_data_source_file ic971221h_2.cif
_cod_data_source_block fecr(1)
_cod_depositor_comments
;
The following automatic conversions were performed:

'_refine_ls_weighting_scheme' value 'calc
w=1/[\s^2^(Fo^2^)+(0.0532P)^2^+5.0958P] where P=(Fo^2^+2Fc^2^)/3' was
changed to 'calc'. New tag '_refine_ls_weighting_details' was
created. The value of the new tag was set to
'w=1/[\s^2^(Fo^2^)+(0.0532P)^2^+5.0958P] where P=(Fo^2^+2Fc^2^)/3'.

Automatic conversion script
Id: cif_fix_values 3143 2015-03-26 13:38:13Z robertas 
;
_cod_original_cell_volume 2355.7(9)
_cod_database_code 4322731

loop_
_symmetry_equiv_pos_as_xyz
'x, y, z'
'-x, -y, -z'

loop_
_atom_site_aniso_label
_atom_site_aniso_U_11
_atom_site_aniso_U_22
_atom_site_aniso_U_33
_atom_site_aniso_U_23
_atom_site_aniso_U_13
_atom_site_aniso_U_12
Mo1 0.0332(4) 0.0264(3) 0.0260(3) 0.0056(2) 0.0086(2) 0.0130(2)
Mo2 0.0302(3) 0.0270(3) 0.0336(3) 0.0134(2) 0.0111(3) 0.0080(2)
Mo3 0.0361(4) 0.0352(3) 0.0307(3) 0.0150(2) 0.0188(3) 0.0161(3)
Cr 0.0233(8) 0.0212(7) 0.0216(6) 0.0081(5) 0.0087(6) 0.0102(6)
O1 0.028(2) 0.028(2) 0.023(2) 0.011(2) 0.009(2) 0.014(2)
O2 0.026(2) 0.022(2) 0.027(2) 0.011(2) 0.009(2) 0.012(2)
O3 0.025(2) 0.026(2) 0.030(2) 0.013(2) 0.012(2) 0.011(2)
O4 0.035(3) 0.031(2) 0.035(2) 0.011(2) 0.014(2) 0.019(2)
O5 0.031(2) 0.027(2) 0.028(2) 0.007(2) 0.006(2) 0.008(2)
O6 0.037(3) 0.035(2) 0.032(2) 0.017(2) 0.016(2) 0.014(2)
O7 0.064(3) 0.053(3) 0.033(2) 0.020(2) 0.025(2) 0.028(3)
O8 0.045(3) 0.048(3) 0.027(2) 0.006(2) 0.006(2) 0.018(2)
O9 0.048(3) 0.028(2) 0.046(3) 0.007(2) 0.013(2) 0.019(2)
O10 0.060(3) 0.031(2) 0.049(3) 0.019(2) 0.015(3) 0.014(2)
O11 0.032(3) 0.054(3) 0.053(3) 0.021(2) 0.018(2) 0.011(2)
O12 0.044(3) 0.055(3) 0.060(3) 0.027(3) 0.034(3) 0.024(2)
Fe1 0.0401(8) 0.0323(7) 0.0273(6) 0.0108(5) 0.0147(6) 0.0181(6)
C1 0.061(5) 0.042(4) 0.057(4) 0.022(3) 0.039(4) 0.032(4)
C2 0.067(6) 0.053(5) 0.069(5) 0.040(4) 0.042(5) 0.040(4)
C3 0.082(6) 0.093(7) 0.040(4) 0.038(4) 0.028(4) 0.065(6)
C4 0.048(5) 0.058(5) 0.045(4) 0.007(4) 0.007(4) 0.034(4)
C5 0.048(5) 0.048(4) 0.044(4) 0.019(3) 0.019(3) 0.029(4)
C101 0.076(7) 0.040(4) 0.103(7) -0.001(5) 0.050(6) 0.019(4)
C202 0.138(10) 0.102(8) 0.160(11) 0.098(8) 0.121(9) 0.084(8)
C303 0.155(11) 0.170(12) 0.042(5) 0.047(6) 0.041(6) 0.112(10)
C404 0.051(6) 0.083(7) 0.088(7) -0.021(6) -0.008(5) 0.010(5)
C505 0.056(5) 0.061(5) 0.066(5) 0.023(4) 0.035(4) 0.027(4)
Fe2 0.0311(6) 0.0379(5) 0.0324(5) 0.0148(4) 0.0110(4) 0.0117(4)
C10 0.051(5) 0.042(4) 0.033(4) 0.010(3) 0.020(3) 0.008(3)
C11 0.043(4) 0.040(4) 0.055(4) 0.026(3) 0.027(4) 0.016(3)
C12 0.034(4) 0.036(3) 0.035(3) 0.016(3) 0.009(3) 0.009(3)
C13 0.044(4) 0.031(3) 0.044(4) 0.015(3) 0.018(3) 0.011(3)
C14 0.041(4) 0.047(4) 0.041(4) 0.024(3) 0.012(3) 0.011(3)
C15 0.096(8) 0.041(5) 0.080(7) 0.018(5) 0.067(6) 0.009(5)
C16 0.042(6) 0.163(12) 0.049(6) 0.036(7) 0.014(5) -0.022(7)
C17 0.074(8) 0.189(13) 0.117(10) 0.122(10) 0.074(8) 0.092(9)
C18 0.085(7) 0.044(4) 0.057(5) 0.017(4) 0.044(5) 0.019(4)
C19 0.039(4) 0.062(5) 0.053(4) 0.040(4) 0.023(4) 0.019(4)
C100 0.100(8) 0.061(6) 0.053(5) -0.001(4) 0.033(5) 0.009(5)
C110 0.079(7) 0.066(6) 0.097(7) 0.041(5) 0.050(6) 0.039(5)
C120 0.046(5) 0.064(5) 0.067(5) 0.030(4) 0.005(4) 0.007(4)
C130 0.069(6) 0.049(5) 0.072(6) 0.022(4) 0.027(5) 0.027(4)
C140 0.070(6) 0.102(7) 0.053(5) 0.047(5) 0.006(4) 0.034(6)
C150 0.306(21) 0.036(6) 0.260(18) 0.020(8) 0.240(18) 0.021(9)
C160 0.059(8) 0.399(28) 0.075(8) 0.085(13) -0.008(6) -0.069(12)
C170 0.275(22) 0.443(31) 0.406(29) 0.371(28) 0.293(23) 0.321(24)
C180 0.270(19) 0.067(7) 0.123(10) -0.012(7) 0.151(12) -0.002(9)
C190 0.077(8) 0.283(18) 0.146(11) 0.183(13) 0.061(8) 0.090(10)
O1W 0.054(3) 0.056(3) 0.051(3) 0.021(3) 0.010(3) 0.029(3)
O2W 0.081(4) 0.065(4) 0.063(4) 0.027(3) 0.012(3) 0.037(3)
O3W 0.050(3) 0.074(4) 0.067(4) 0.033(3) 0.015(3) 0.038(3)
O4W 0.046(3) 0.090(4) 0.063(4) 0.031(3) 0.006(3) 0.019(3)
O5W 0.065(4) 0.104(5) 0.084(5) 0.036(4) 0.025(4) 0.038(4)
O6W 0.078(4) 0.085(4) 0.056(4) 0.029(3) 0.013(3) 0.036(4)
O7W 0.076(4) 0.060(4) 0.063(4) 0.011(3) 0.015(3) 0.038(3)
O8W 0.054(3) 0.057(3) 0.049(3) 0.019(2) 0.008(3) 0.030(3)
O9W 0.263(11) 0.088(5) 0.071(5) 0.023(4) -0.001(6) 0.106(7)
O10W 0.054(4) 0.075(4) 0.104(5) 0.037(4) 0.026(3) 0.042(3)

loop_
_atom_site_label
_atom_site_type_symbol
_atom_site_fract_x
_atom_site_fract_y
_atom_site_fract_z
_atom_site_U_iso_or_equiv
_atom_site_thermal_displace_type
_atom_site_occupancy
_atom_site_calc_flag
_atom_site_refinement_flags
_atom_site_disorder_group
Mo1 Mo 0.09892(5) 0.21414(4) 0.18563(4) 0.0295(2) Uani 1 d . .
Mo2 Mo 0.23108(5) 0.22815(4) 0.02668(4) 0.0311(2) Uani 1 d . .
Mo3 Mo -0.13035(5) -0.01360(4) 0.16026(4) 0.0315(2) Uani 1 d . .
Cr Cr 0.0000 0.0000 0.0000 0.0215(3) Uani 1 d S .
O1 O 0.0541(4) 0.0366(3) 0.1376(2) 0.0250(9) Uani 1 d . .
H1 H 0.1144(4) 0.0131(3) 0.1694(2) 0.030 Uiso 1 calc R .
O2 O 0.0342(3) 0.1522(3) 0.0245(3) 0.0248(9) Uani 1 d . .
H2 H -0.0281(3) 0.1705(3) -0.0125(3) 0.030 Uiso 1 calc R .
O3 O 0.1660(4) 0.0471(3) -0.0040(3) 0.0261(9) Uani 1 d . .
H3 H 0.2222(4) 0.0224(3) 0.0316(3) 0.031 Uiso 1 calc R .
O4 O -0.0725(4) 0.1337(3) 0.1637(3) 0.0318(10) Uani 1 d . .
O5 O 0.2401(4) 0.2286(3) 0.1512(3) 0.0315(10) Uani 1 d . .
O6 O 0.1496(4) 0.1579(3) -0.1073(3) 0.0330(10) Uani 1 d . .
O7 O -0.0640(5) 0.0009(4) 0.2759(3) 0.0466(12) Uani 1 d . .
O8 O 0.1693(4) 0.2296(4) 0.3005(3) 0.0435(12) Uani 1 d . .
O9 O 0.0896(4) 0.3323(3) 0.1852(3) 0.0420(11) Uani 1 d . .
O10 O 0.2251(5) 0.3474(3) 0.0287(3) 0.0488(13) Uani 1 d . .
O11 O 0.3790(4) 0.2492(4) 0.0422(3) 0.0476(12) Uani 1 d . .
O12 O -0.2766(4) -0.0327(4) 0.1431(3) 0.0478(12) Uani 1 d . .
Fe1 Fe 0.0000 0.5000 0.5000 0.0317(3) Uani 1 d S .
C1 C 0.0324(7) 0.3628(5) 0.4707(5) 0.046(2) Uani 1 d . .
C2 C 0.0043(8) 0.3767(6) 0.5533(6) 0.051(2) Uani 1 d . .
C3 C 0.0931(9) 0.4770(7) 0.6200(5) 0.059(2) Uani 1 d . .
C4 C 0.1773(7) 0.5249(6) 0.5797(5) 0.051(2) Uani 1 d . .
C5 C 0.1390(7) 0.4550(6) 0.4871(5) 0.043(2) Uani 1 d . .
C101 C -0.0380(8) 0.2673(6) 0.3825(7) 0.075(3) Uani 1 d . .
H10A H -0.1063(8) 0.2164(6) 0.3900(7) 0.112 Uiso 1 calc R .
H10B H 0.0151(8) 0.2350(6) 0.3711(7) 0.112 Uiso 1 calc R .
H10C H -0.0677(8) 0.2897(6) 0.3304(7) 0.112 Uiso 1 calc R .
C202 C -0.0980(10) 0.2975(8) 0.5677(8) 0.099(4) Uani 1 d . .
H20A H -0.0975(10) 0.3255(8) 0.6290(8) 0.149 Uiso 1 calc R .
H20B H -0.0877(10) 0.2325(8) 0.5624(8) 0.149 Uiso 1 calc R .
H20C H -0.1748(10) 0.2832(8) 0.5209(8) 0.149 Uiso 1 calc R .
C303 C 0.0989(11) 0.5221(10) 0.7174(6) 0.107(4) Uani 1 d . .
H30A H 0.0310(11) 0.4736(10) 0.7272(6) 0.160 Uiso 1 calc R .
H30B H 0.0946(11) 0.5897(10) 0.7247(6) 0.160 Uiso 1 calc R .
H30C H 0.1747(11) 0.5317(10) 0.7625(6) 0.160 Uiso 1 calc R .
C404 C 0.2888(8) 0.6280(8) 0.6260(7) 0.095(4) Uani 1 d . .
H40A H 0.3293(8) 0.6419(8) 0.5829(7) 0.143 Uiso 1 calc R .
H40B H 0.3437(8) 0.6241(8) 0.6803(7) 0.143 Uiso 1 calc R .
H40C H 0.2655(8) 0.6845(8) 0.6448(7) 0.143 Uiso 1 calc R .
C505 C 0.2018(7) 0.4731(6) 0.4180(6) 0.057(2) Uani 1 d . .
H50A H 0.2719(7) 0.5412(6) 0.4453(6) 0.086 Uiso 1 calc R .
H50B H 0.1453(7) 0.4720(6) 0.3618(6) 0.086 Uiso 1 calc R .
H50C H 0.2281(7) 0.4177(6) 0.4030(6) 0.086 Uiso 1 calc R .
Fe2 Fe 0.46826(9) 0.26362(7) 0.69125(6) 0.0343(2) Uani 1 d . .
C10 C 0.5162(7) 0.2378(5) 0.5726(5) 0.045(2) Uani 1 d . .
C11 C 0.6138(7) 0.2550(5) 0.6534(5) 0.042(2) Uani 1 d . .
C12 C 0.6514(6) 0.3575(5) 0.7167(4) 0.037(2) Uani 1 d . .
C13 C 0.5752(6) 0.4045(5) 0.6750(5) 0.040(2) Uani 1 d . .
C14 C 0.4926(6) 0.3293(6) 0.5856(5) 0.044(2) Uani 1 d . .
C15 C 0.3662(10) 0.1263(6) 0.7138(7) 0.071(3) Uani 1 d . .
C16 C 0.2878(9) 0.1663(13) 0.6677(7) 0.105(5) Uani 1 d . .
C17 C 0.3196(11) 0.2659(13) 0.7247(9) 0.095(4) Uani 1 d . .
C18 C 0.4160(9) 0.2922(6) 0.8061(6) 0.061(2) Uani 1 d . .
C19 C 0.4465(7) 0.2053(6) 0.8008(5) 0.047(2) Uani 1 d . .
C100 C 0.4511(9) 0.1405(7) 0.4868(6) 0.081(3) Uani 1 d . .
H10D H 0.3884(9) 0.1488(7) 0.4417(6) 0.122 Uiso 1 calc R .
H10E H 0.4143(9) 0.0787(7) 0.5037(6) 0.122 Uiso 1 calc R .
H10F H 0.5091(9) 0.1316(7) 0.4600(6) 0.122 Uiso 1 calc R .
C110 C 0.6732(9) 0.1797(7) 0.6712(7) 0.072(3) Uani 1 d . .
H11A H 0.7376(9) 0.2117(7) 0.7322(7) 0.108 Uiso 1 calc R .
H11B H 0.7070(9) 0.1662(7) 0.6243(7) 0.108 Uiso 1 calc R .
H11C H 0.6125(9) 0.1136(7) 0.6682(7) 0.108 Uiso 1 calc R .
C120 C 0.7568(7) 0.4122(7) 0.8101(6) 0.066(2) Uani 1 d . .
H12A H 0.7615(7) 0.4813(7) 0.8383(6) 0.099 Uiso 1 calc R .
H12B H 0.8321(7) 0.4204(7) 0.8012(6) 0.099 Uiso 1 calc R .
H12C H 0.7439(7) 0.3699(7) 0.8504(6) 0.099 Uiso 1 calc R .
C130 C 0.5860(8) 0.5143(6) 0.7163(6) 0.062(2) Uani 1 d . .
H13A H 0.6495(8) 0.5477(6) 0.7778(6) 0.093 Uiso 1 calc R .
H13B H 0.5092(8) 0.5093(6) 0.7208(6) 0.093 Uiso 1 calc R .
H13C H 0.6062(8) 0.5561(6) 0.6769(6) 0.093 Uiso 1 calc R .
C140 C 0.3996(8) 0.3460(8) 0.5135(6) 0.076(3) Uani 1 d . .
H14A H 0.4005(8) 0.4142(8) 0.5388(6) 0.114 Uiso 1 calc R .
H14B H 0.3192(8) 0.2906(8) 0.4974(6) 0.114 Uiso 1 calc R .
H14C H 0.4195(8) 0.3438(8) 0.4584(6) 0.114 Uiso 1 calc R .
C150 C 0.3562(16) 0.0192(8) 0.6784(11) 0.190(9) Uani 1 d . .
H15A H 0.4198(16) 0.0100(8) 0.7219(11) 0.284 Uiso 1 calc R .
H15B H 0.3650(16) 0.0087(8) 0.6187(11) 0.284 Uiso 1 calc R .
H15C H 0.2773(16) -0.0320(8) 0.6714(11) 0.284 Uiso 1 calc R .
C160 C 0.1826(11) 0.1026(16) 0.5723(8) 0.233(12) Uani 1 d . .
H16A H 0.1412(11) 0.1455(16) 0.5543(8) 0.350 Uiso 1 calc R .
H16B H 0.1256(11) 0.0392(16) 0.5767(8) 0.350 Uiso 1 calc R .
H16C H 0.2152(11) 0.0829(16) 0.5262(8) 0.350 Uiso 1 calc R .
C170 C 0.2602(17) 0.3418(17) 0.7085(15) 0.248(13) Uani 1 d . .
H17A H 0.1949(17) 0.3101(17) 0.6479(15) 0.371 Uiso 1 calc R .
H17B H 0.3206(17) 0.4079(17) 0.7113(15) 0.371 Uiso 1 calc R .
H17C H 0.2275(17) 0.3551(17) 0.7562(15) 0.371 Uiso 1 calc R .
C180 C 0.4730(14) 0.3924(8) 0.8887(8) 0.165(8) Uani 1 d . .
H18A H 0.5385(14) 0.3905(8) 0.9365(8) 0.247 Uiso 1 calc R .
H18B H 0.4119(14) 0.3977(8) 0.9131(8) 0.247 Uiso 1 calc R .
H18C H 0.5050(14) 0.4532(8) 0.8693(8) 0.247 Uiso 1 calc R .
C190 C 0.5430(10) 0.1975(12) 0.8761(8) 0.141(6) Uani 1 d . .
H19A H 0.5464(10) 0.1302(12) 0.8551(8) 0.212 Uiso 1 calc R .
H19B H 0.5235(10) 0.2027(12) 0.9315(8) 0.212 Uiso 1 calc R .
H19C H 0.6213(10) 0.2547(12) 0.8900(8) 0.212 Uiso 1 calc R .
O1W O 0.7544(5) 0.0007(4) 0.7660(3) 0.0535(13) Uani 1 d . .
O2W O 1.0233(6) 0.2490(4) 0.7952(4) 0.071(2) Uani 1 d . .
O3W O 0.6707(5) 0.0262(4) 0.9316(4) 0.0597(14) Uani 1 d . .
O4W O 0.4255(5) 0.1972(5) 0.2688(4) 0.071(2) Uani 1 d . .
O5W O 0.5367(6) 0.1680(5) 1.1325(4) 0.083(2) Uani 1 d . .
O6W O 0.8735(6) 0.0597(5) 0.6437(4) 0.074(2) Uani 1 d . .
O7W O 0.9064(5) 0.3676(4) 1.0609(4) 0.068(2) Uani 1 d . .
O8W O 0.8772(5) 0.2094(4) 0.9082(3) 0.0537(13) Uani 1 d . .
O9W O 0.1350(10) 0.4552(6) 0.9188(5) 0.146(4) Uani 1 d . .
O10W O 0.2500(5) 0.8022(5) 0.9007(5) 0.073(2) Uani 1 d . .

loop_
_atom_type_symbol
_atom_type_description
_atom_type_scat_dispersion_real
_atom_type_scat_dispersion_imag
_atom_type_scat_source
C C 0.0033 0.0016 'International Tables Vol C Tables 4.2.6.8 and 6.1.1.4'
H H 0.0000 0.0000 'International Tables Vol C Tables 4.2.6.8 and 6.1.1.4'
Cr Cr 0.3209 0.6236 'International Tables Vol C Tables 4.2.6.8 and 6.1.1.4'
Mo Mo -1.6832 0.6857 'International Tables Vol C Tables 4.2.6.8 and 6.1.1.4'
Fe Fe 0.3463 0.8444 'International Tables Vol C Tables 4.2.6.8 and 6.1.1.4'
O O 0.0106 0.0060 'International Tables Vol C Tables 4.2.6.8 and 6.1.1.4'

loop_
_geom_angle_atom_site_label_1
_geom_angle_atom_site_label_2
_geom_angle_atom_site_label_3
_geom_angle
_geom_angle_site_symmetry_1
_geom_angle_site_symmetry_3
_geom_angle_publ_flag
O8 Mo1 O9 105.7(2) . . ?
O8 Mo1 O4 102.0(2) . . ?
O9 Mo1 O4 96.1(2) . . ?
O8 Mo1 O5 96.2(2) . . ?
O9 Mo1 O5 102.2(2) . . ?
O4 Mo1 O5 149.6(2) . . ?
O8 Mo1 O1 92.9(2) . . ?
O9 Mo1 O1 159.7(2) . . ?
O4 Mo1 O1 71.7(2) . . ?
O5 Mo1 O1 83.32(15) . . ?
O8 Mo1 O2 160.0(2) . . ?
O9 Mo1 O2 92.3(2) . . ?
O4 Mo1 O2 84.3(2) . . ?
O5 Mo1 O2 71.03(15) . . ?
O1 Mo1 O2 70.84(13) . . ?
O10 Mo2 O11 105.8(2) . . ?
O10 Mo2 O5 100.9(2) . . ?
O11 Mo2 O5 97.7(2) . . ?
O10 Mo2 O6 97.2(2) . . ?
O11 Mo2 O6 101.4(2) . . ?
O5 Mo2 O6 148.9(2) . . ?
O10 Mo2 O3 159.6(2) . . ?
O11 Mo2 O3 93.1(2) . . ?
O5 Mo2 O3 83.49(15) . . ?
O6 Mo2 O3 71.3(2) . . ?
O10 Mo2 O2 92.6(2) . . ?
O11 Mo2 O2 160.2(2) . . ?
O5 Mo2 O2 71.2(2) . . ?
O6 Mo2 O2 83.0(2) . . ?
O3 Mo2 O2 69.80(13) . . ?
O12 Mo3 O7 105.7(2) . . ?
O12 Mo3 O4 95.6(2) . . ?
O7 Mo3 O4 101.4(2) . . ?
O12 Mo3 O6 102.0(2) . 2 ?
O7 Mo3 O6 97.6(2) . 2 ?
O4 Mo3 O6 149.5(2) . 2 ?
O12 Mo3 O3 92.2(2) . 2 ?
O7 Mo3 O3 160.8(2) . 2 ?
O4 Mo3 O3 83.31(15) . 2 ?
O6 Mo3 O3 71.43(15) 2 2 ?
O12 Mo3 O1 158.5(2) . . ?
O7 Mo3 O1 93.7(2) . . ?
O4 Mo3 O1 70.9(2) . . ?
O6 Mo3 O1 84.2(2) 2 . ?
O3 Mo3 O1 70.03(13) 2 . ?
O2 Cr O2 180.0 2 . ?
O2 Cr O1 84.68(15) 2 2 ?
O2 Cr O1 95.32(15) . 2 ?
O2 Cr O1 95.32(15) 2 . ?
O2 Cr O1 84.68(15) . . ?
O1 Cr O1 180.0 2 . ?
O2 Cr O3 96.2(2) 2 . ?
O2 Cr O3 83.8(2) . . ?
O1 Cr O3 84.0(2) 2 . ?
O1 Cr O3 96.0(2) . . ?
O2 Cr O3 83.8(2) 2 2 ?
O2 Cr O3 96.2(2) . 2 ?
O1 Cr O3 96.0(2) 2 2 ?
O1 Cr O3 84.0(2) . 2 ?
O3 Cr O3 180.0 . 2 ?
Cr O1 Mo1 102.6(2) . . ?
Cr O1 Mo3 102.4(2) . . ?
Mo1 O1 Mo3 93.45(14) . . ?
Cr O2 Mo1 101.8(2) . . ?
Cr O2 Mo2 103.0(2) . . ?
Mo1 O2 Mo2 93.03(14) . . ?
Cr O3 Mo3 103.6(2) . 2 ?
Cr O3 Mo2 103.4(2) . . ?
Mo3 O3 Mo2 93.54(14) 2 . ?
Mo3 O4 Mo1 119.5(2) . . ?
Mo2 O5 Mo1 120.1(2) . . ?
Mo2 O6 Mo3 119.0(2) . 2 ?
C3 Fe1 C3 180.000(2) . 2_566 ?
C3 Fe1 C2 39.9(3) . . ?
C3 Fe1 C2 140.1(3) 2_566 . ?
C3 Fe1 C2 140.1(3) . 2_566 ?
C3 Fe1 C2 39.9(3) 2_566 2_566 ?
C2 Fe1 C2 180.000(2) . 2_566 ?
C3 Fe1 C4 140.3(3) . 2_566 ?
C3 Fe1 C4 39.7(3) 2_566 2_566 ?
C2 Fe1 C4 113.4(3) . 2_566 ?
C2 Fe1 C4 66.6(3) 2_566 2_566 ?
C3 Fe1 C4 39.7(3) . . ?
C3 Fe1 C4 140.3(3) 2_566 . ?
C2 Fe1 C4 66.6(3) . . ?
C2 Fe1 C4 113.4(3) 2_566 . ?
C4 Fe1 C4 180.000(1) 2_566 . ?
C3 Fe1 C5 113.0(3) . 2_566 ?
C3 Fe1 C5 67.0(3) 2_566 2_566 ?
C2 Fe1 C5 113.4(3) . 2_566 ?
C2 Fe1 C5 66.6(3) 2_566 2_566 ?
C4 Fe1 C5 39.9(3) 2_566 2_566 ?
C4 Fe1 C5 140.1(3) . 2_566 ?
C3 Fe1 C5 67.0(3) . . ?
C3 Fe1 C5 113.0(3) 2_566 . ?
C2 Fe1 C5 66.6(3) . . ?
C2 Fe1 C5 113.4(3) 2_566 . ?
C4 Fe1 C5 140.1(3) 2_566 . ?
C4 Fe1 C5 39.9(3) . . ?
C5 Fe1 C5 180.000(2) 2_566 . ?
C3 Fe1 C1 67.1(3) . . ?
C3 Fe1 C1 112.9(3) 2_566 . ?
C2 Fe1 C1 39.8(3) . . ?
C2 Fe1 C1 140.2(3) 2_566 . ?
C4 Fe1 C1 113.3(3) 2_566 . ?
C4 Fe1 C1 66.7(3) . . ?
C5 Fe1 C1 140.4(3) 2_566 . ?
C5 Fe1 C1 39.6(3) . . ?
C3 Fe1 C1 112.9(3) . 2_566 ?
C3 Fe1 C1 67.1(3) 2_566 2_566 ?
C2 Fe1 C1 140.2(3) . 2_566 ?
C2 Fe1 C1 39.8(3) 2_566 2_566 ?
C4 Fe1 C1 66.7(3) 2_566 2_566 ?
C4 Fe1 C1 113.3(3) . 2_566 ?
C5 Fe1 C1 39.6(3) 2_566 2_566 ?
C5 Fe1 C1 140.4(3) . 2_566 ?
C1 Fe1 C1 180.000(3) . 2_566 ?
C5 C1 C2 107.4(6) . . ?
C5 C1 C101 126.5(6) . . ?
C2 C1 C101 126.0(7) . . ?
C5 C1 Fe1 69.8(4) . . ?
C2 C1 Fe1 69.6(4) . . ?
C101 C1 Fe1 126.3(6) . . ?
C1 C2 C3 108.3(7) . . ?
C1 C2 C202 125.4(8) . . ?
C3 C2 C202 126.3(8) . . ?
C1 C2 Fe1 70.6(4) . . ?
C3 C2 Fe1 69.6(4) . . ?
C202 C2 Fe1 127.2(6) . . ?
C4 C3 C2 108.0(6) . . ?
C4 C3 C303 126.3(9) . . ?
C2 C3 C303 125.7(9) . . ?
C4 C3 Fe1 70.7(4) . . ?
C2 C3 Fe1 70.5(4) . . ?
C303 C3 Fe1 126.1(6) . . ?
C3 C4 C5 108.0(7) . . ?
C3 C4 C404 126.5(8) . . ?
C5 C4 C404 125.4(8) . . ?
C3 C4 Fe1 69.6(4) . . ?
C5 C4 Fe1 70.1(4) . . ?
C404 C4 Fe1 127.5(6) . . ?
C1 C5 C4 108.3(6) . . ?
C1 C5 C505 125.2(6) . . ?
C4 C5 C505 126.5(7) . . ?
C1 C5 Fe1 70.6(4) . . ?
C4 C5 Fe1 70.1(4) . . ?
C505 C5 Fe1 126.2(5) . . ?
C17 Fe2 C16 38.3(5) . . ?
C17 Fe2 C15 65.0(4) . . ?
C16 Fe2 C15 39.4(4) . . ?
C17 Fe2 C12 142.8(5) . . ?
C16 Fe2 C12 178.0(5) . . ?
C15 Fe2 C12 138.6(4) . . ?
C17 Fe2 C13 114.8(4) . . ?
C16 Fe2 C13 142.0(5) . . ?
C15 Fe2 C13 177.5(4) . . ?
C12 Fe2 C13 40.1(3) . . ?
C17 Fe2 C19 64.9(3) . . ?
C16 Fe2 C19 65.7(4) . . ?
C15 Fe2 C19 39.5(3) . . ?
C12 Fe2 C19 112.8(3) . . ?
C13 Fe2 C19 138.0(3) . . ?
C17 Fe2 C11 177.6(5) . . ?
C16 Fe2 C11 139.4(5) . . ?
C15 Fe2 C11 113.4(3) . . ?
C12 Fe2 C11 39.6(3) . . ?
C13 Fe2 C11 66.9(3) . . ?
C19 Fe2 C11 115.1(3) . . ?
C17 Fe2 C18 38.5(4) . . ?
C16 Fe2 C18 65.1(4) . . ?
C15 Fe2 C18 65.7(3) . . ?
C12 Fe2 C18 114.8(3) . . ?
C13 Fe2 C18 112.4(3) . . ?
C19 Fe2 C18 39.1(3) . . ?
C11 Fe2 C18 143.0(4) . . ?
C17 Fe2 C14 114.2(3) . . ?
C16 Fe2 C14 115.3(4) . . ?
C15 Fe2 C14 142.9(4) . . ?
C12 Fe2 C14 66.3(3) . . ?
C13 Fe2 C14 39.6(3) . . ?
C19 Fe2 C14 177.3(3) . . ?
C11 Fe2 C14 65.9(3) . . ?
C18 Fe2 C14 138.6(3) . . ?
C17 Fe2 C10 139.5(4) . . ?
C16 Fe2 C10 114.1(4) . . ?
C15 Fe2 C10 115.3(3) . . ?
C12 Fe2 C10 66.1(3) . . ?
C13 Fe2 C10 66.6(3) . . ?
C19 Fe2 C10 143.1(3) . . ?
C11 Fe2 C10 39.1(3) . . ?
C18 Fe2 C10 177.5(3) . . ?
C14 Fe2 C10 39.2(3) . . ?
C11 C10 C14 108.0(6) . . ?
C11 C10 C100 126.0(8) . . ?
C14 C10 C100 126.0(7) . . ?
C11 C10 Fe2 70.0(4) . . ?
C14 C10 Fe2 70.0(4) . . ?
C100 C10 Fe2 126.9(5) . . ?
C10 C11 C12 108.3(6) . . ?
C10 C11 C110 127.2(7) . . ?
C12 C11 C110 124.5(7) . . ?
C10 C11 Fe2 70.9(4) . . ?
C12 C11 Fe2 69.9(4) . . ?
C110 C11 Fe2 126.1(5) . . ?
C11 C12 C13 108.2(6) . . ?
C11 C12 C120 127.1(7) . . ?
C13 C12 C120 124.7(6) . . ?
C11 C12 Fe2 70.6(4) . . ?
C13 C12 Fe2 70.0(4) . . ?
C120 C12 Fe2 127.2(5) . . ?
C14 C13 C12 106.7(6) . . ?
C14 C13 C130 127.1(7) . . ?
C12 C13 C130 126.2(6) . . ?
C14 C13 Fe2 70.5(4) . . ?
C12 C13 Fe2 69.9(4) . . ?
C130 C13 Fe2 127.0(5) . . ?
C10 C14 C13 108.9(6) . . ?
C10 C14 C140 125.1(7) . . ?
C13 C14 C140 126.0(7) . . ?
C10 C14 Fe2 70.8(4) . . ?
C13 C14 Fe2 69.9(4) . . ?
C140 C14 Fe2 128.0(5) . . ?
C16 C15 C19 107.3(9) . . ?
C16 C15 C150 124.4(13) . . ?
C19 C15 C150 128.1(13) . . ?
C16 C15 Fe2 70.2(5) . . ?
C19 C15 Fe2 70.7(4) . . ?
C150 C15 Fe2 128.0(6) . . ?
C15 C16 C17 107.7(9) . . ?
C15 C16 C160 123.7(17) . . ?
C17 C16 C160 128.5(18) . . ?
C15 C16 Fe2 70.4(5) . . ?
C17 C16 Fe2 70.7(6) . . ?
C160 C16 Fe2 126.6(7) . . ?
C18 C17 C16 110.3(10) . . ?
C18 C17 C170 121.3(16) . . ?
C16 C17 C170 128.4(16) . . ?
C18 C17 Fe2 71.4(5) . . ?
C16 C17 Fe2 71.1(6) . . ?
C170 C17 Fe2 125.8(8) . . ?
C17 C18 C19 107.4(9) . . ?
C17 C18 C180 126.5(12) . . ?
C19 C18 C180 126.0(10) . . ?
C17 C18 Fe2 70.1(5) . . ?
C19 C18 Fe2 70.5(4) . . ?
C180 C18 Fe2 127.8(6) . . ?
C18 C19 C15 107.3(8) . . ?
C18 C19 C190 125.6(10) . . ?
C15 C19 C190 127.0(10) . . ?
C18 C19 Fe2 70.4(4) . . ?
C15 C19 Fe2 69.8(4) . . ?
C190 C19 Fe2 127.0(6) . . ?

loop_
_geom_bond_atom_site_label_1
_geom_bond_atom_site_label_2
_geom_bond_distance
_geom_bond_site_symmetry_2
_geom_bond_publ_flag
Mo1 O8 1.705(4) . ?
Mo1 O9 1.713(4) . ?
Mo1 O4 1.937(4) . ?
Mo1 O5 1.937(4) . ?
Mo1 O1 2.281(4) . ?
Mo1 O2 2.302(4) . ?
Mo2 O10 1.704(4) . ?
Mo2 O11 1.705(5) . ?
Mo2 O5 1.921(4) . ?
Mo2 O6 1.930(4) . ?
Mo2 O3 2.297(4) . ?
Mo2 O2 2.305(4) . ?
Mo3 O12 1.686(5) . ?
Mo3 O7 1.710(4) . ?
Mo3 O4 1.935(4) . ?
Mo3 O6 1.942(4) 2 ?
Mo3 O3 2.282(4) 2 ?
Mo3 O1 2.314(4) . ?
Cr O2 1.973(4) 2 ?
Cr O2 1.973(4) . ?
Cr O1 1.971(4) 2 ?
Cr O1 1.971(4) . ?
Cr O3 1.969(4) . ?
Cr O3 1.969(4) 2 ?
O3 Mo3 2.282(4) 2 ?
O6 Mo3 1.942(4) 2 ?
Fe1 C3 2.074(7) . ?
Fe1 C3 2.074(7) 2_566 ?
Fe1 C2 2.086(7) . ?
Fe1 C2 2.086(7) 2_566 ?
Fe1 C4 2.089(7) 2_566 ?
Fe1 C4 2.089(7) . ?
Fe1 C5 2.089(7) 2_566 ?
Fe1 C5 2.089(7) . ?
Fe1 C1 2.100(6) . ?
Fe1 C1 2.100(6) 2_566 ?
C1 C5 1.418(10) . ?
C1 C2 1.426(9) . ?
C1 C101 1.506(10) . ?
C2 C3 1.420(11) . ?
C2 C202 1.483(11) . ?
C3 C4 1.414(11) . ?
C3 C303 1.502(11) . ?
C4 C5 1.424(9) . ?
C4 C404 1.486(11) . ?
C5 C505 1.511(9) . ?
Fe2 C17 2.070(9) . ?
Fe2 C16 2.075(9) . ?
Fe2 C15 2.077(8) . ?
Fe2 C12 2.084(7) . ?
Fe2 C13 2.086(6) . ?
Fe2 C19 2.089(6) . ?
Fe2 C11 2.093(7) . ?
Fe2 C18 2.087(7) . ?
Fe2 C14 2.094(6) . ?
Fe2 C10 2.104(6) . ?
C10 C11 1.405(10) . ?
C10 C14 1.410(10) . ?
C10 C100 1.499(10) . ?
C11 C12 1.414(9) . ?
C11 C110 1.519(10) . ?
C12 C13 1.429(9) . ?
C12 C120 1.505(9) . ?
C13 C14 1.418(9) . ?
C13 C130 1.499(9) . ?
C14 C140 1.503(10) . ?
C15 C16 1.40(2) . ?
C15 C19 1.407(12) . ?
C15 C150 1.450(13) . ?
C16 C17 1.36(2) . ?
C16 C160 1.530(14) . ?
C17 C18 1.371(14) . ?
C17 C170 1.52(2) . ?
C18 C19 1.399(11) . ?
C18 C180 1.499(12) . ?
C19 C190 1.491(11) . ?
